data_1520308
loop_
_publ_author_name
'Ro\&sbach, Jan'
'Harms, Klaus'
'Koert, Ulrich'

_publ_section_title
;
 \a-Crotyl-\a-difluoroboranyloxy-amides: Structure and Reactivity of
 Isolable Intermediates in Stereospecific \a-Ketol Rearrangements.
;
_journal_issue 12
_journal_name_full 'Organic letters'
_journal_page_first 3122
_journal_page_last 3125
_journal_paper_doi 10.1021/acs.orglett.5b01427
_journal_volume 17
_journal_year 2015
_chemical_formula_moiety 'C12 H20 B F2 N O3'
_chemical_formula_sum 'C12 H20 B F2 N O3'
_chemical_formula_weight 275.10
_chemical_name_systematic
; 
 ? 
;
_space_group_crystal_system monoclinic
_space_group_IT_number 14
_space_group_name_Hall '-P 2yn'
_space_group_name_H-M_alt 'P 1 21/n 1'
_symmetry_space_group_name_Hall '-P 2yn'
_symmetry_space_group_name_H-M 'P 1 21/n 1'
_atom_sites_solution_hydrogens geom
_atom_sites_solution_primary direct
_atom_sites_solution_secondary difmap
_audit_creation_method SHELXL-2014
_cell_angle_alpha 90
_cell_angle_beta 91.6599(14)
_cell_angle_gamma 90
_cell_formula_units_Z 4
_cell_length_a 7.8638(3)
_cell_length_b 14.0418(5)
_cell_length_c 12.6427(5)
_cell_measurement_reflns_used 9912
_cell_measurement_temperature 115(2)
_cell_measurement_theta_max 25.2972
_cell_measurement_theta_min 2.1681
_cell_volume 1395.45(9)
_computing_cell_refinement 'SAINT V8.34A (Bruker AXS Inc., 2013)'
_computing_data_collection 'BRUKER APEX2 2014.1-1'
_computing_data_reduction 'SAINT V8.34A (Bruker AXS Inc., 2013)'
_computing_molecular_graphics 'DIAMOND (Crystal Impact)'
_computing_structure_refinement 'SHELXL-2014 (Sheldrick, 2014)'
_computing_structure_solution 'SHELXS-97 (Sheldrick, 2008)'
_diffrn_ambient_temperature 115(2)
_diffrn_detector_area_resol_mean 10.4167
_diffrn_measured_fraction_theta_full 1.000
_diffrn_measured_fraction_theta_max 0.998
_diffrn_measurement_device_type 'Bruker D8 QUEST area detector'
_diffrn_measurement_method '\w and \f scans'
_diffrn_radiation_type MoK\a
_diffrn_radiation_wavelength 0.71073
_diffrn_reflns_av_R_equivalents 0.0288
_diffrn_reflns_av_unetI/netI 0.0140
_diffrn_reflns_laue_measured_fraction_full 1.000
_diffrn_reflns_laue_measured_fraction_max 0.998
_diffrn_reflns_limit_h_max 9
_diffrn_reflns_limit_h_min -9
_diffrn_reflns_limit_k_max 16
_diffrn_reflns_limit_k_min -16
_diffrn_reflns_limit_l_max 15
_diffrn_reflns_limit_l_min -15
_diffrn_reflns_number 23813
_diffrn_reflns_point_group_measured_fraction_full 1.000
_diffrn_reflns_point_group_measured_fraction_max 0.998
_diffrn_reflns_theta_full 25.242
_diffrn_reflns_theta_max 25.322
_diffrn_reflns_theta_min 2.168
_diffrn_source 'microfocus sealed X-ray tube'
_exptl_absorpt_coefficient_mu 0.108
_exptl_absorpt_correction_T_max 0.98
_exptl_absorpt_correction_T_min 0.93
_exptl_absorpt_correction_type numerical
_exptl_absorpt_process_details 'SADABS V2014/2 (Bruker AXS Inc.)'
_exptl_crystal_colour colourless
_exptl_crystal_density_diffrn 1.309
_exptl_crystal_density_method 'not measured'
_exptl_crystal_description block
_exptl_crystal_F_000 584
_exptl_crystal_size_max 0.380
_exptl_crystal_size_mid 0.310
_exptl_crystal_size_min 0.190
_refine_diff_density_max 0.262
_refine_diff_density_min -0.226
_refine_diff_density_rms 0.043
_refine_ls_extinction_method none
_refine_ls_goodness_of_fit_ref 1.076
_refine_ls_hydrogen_treatment constr
_refine_ls_matrix_type full
_refine_ls_number_parameters 176
_refine_ls_number_reflns 2545
_refine_ls_number_restraints 0
_refine_ls_restrained_S_all 1.076
_refine_ls_R_factor_all 0.0353
_refine_ls_R_factor_gt 0.0316
_refine_ls_shift/su_max 0.000
_refine_ls_shift/su_mean 0.000
_refine_ls_structure_factor_coef Fsqd
_refine_ls_weighting_details 'w=1/[\s^2^(Fo^2^)+(0.0369P)^2^+0.5286P] where P=(Fo^2^+2Fc^2^)/3'
_refine_ls_weighting_scheme calc
_refine_ls_wR_factor_gt 0.0768
_refine_ls_wR_factor_ref 0.0794
_reflns_Friedel_coverage 0.000
_reflns_number_gt 2297
_reflns_number_total 2545
_reflns_threshold_expression 'I > 2\s(I)'
_cod_data_source_file ol5b01427_si_002.cif
_cod_data_source_block jr2050a_0m
_cod_depositor_comments 'Adding full bibliography for 1520305--1520319.cif.'
_cod_database_code 1520308
_shelx_space_group_comment
; 
The symmetry employed for this shelxl refinement is uniquely defined 
by the following loop, which should always be used as a source of 
symmetry information in preference to the above space-group names. 
They are only intended as comments. 
;
_shelx_estimated_absorpt_t_min 0.960
_shelx_estimated_absorpt_t_max 0.980
_shelxl_version_number 2014-3

loop_
_space_group_symop_operation_xyz
'x, y, z'
'-x+1/2, y+1/2, -z+1/2'
'-x, -y, -z'
'x-1/2, -y-1/2, z-1/2'

loop_
_atom_site_label
_atom_site_type_symbol
_atom_site_fract_x
_atom_site_fract_y
_atom_site_fract_z
_atom_site_U_iso_or_equiv
_atom_site_adp_type
_atom_site_occupancy
_atom_site_site_symmetry_order
_atom_site_calc_flag
_atom_site_refinement_flags_posn
_atom_site_refinement_flags_adp
C1 C 0.72411(13) 0.40816(8) 0.14675(9) 0.0144(2) Uani 1 1 d . .
C2 C 0.66837(14) 0.46037(8) 0.24723(9) 0.0151(2) Uani 1 1 d . .
C3 C 0.47169(15) 0.45803(8) 0.25603(9) 0.0188(3) Uani 1 1 d . .
C4 C 0.37281(17) 0.51812(11) 0.17822(12) 0.0323(3) Uani 1 1 d . .
H4A H 0.2512 0.5044 0.1836 0.048 Uiso 1 1 calc R U
H4B H 0.4089 0.5037 0.1064 0.048 Uiso 1 1 calc R U
H4C H 0.3936 0.5856 0.1937 0.048 Uiso 1 1 calc R U
C5 C 0.76187(14) 0.42130(8) 0.34819(9) 0.0165(2) Uani 1 1 d . .
H5 H 0.7062 0.3602 0.3686 0.020 Uiso 1 1 calc R U
C6 C 0.94545(15) 0.40099(9) 0.32628(9) 0.0187(3) Uani 1 1 d . .
H6 H 1.0180 0.4536 0.3137 0.022 Uiso 1 1 calc R U
C7 C 1.01198(16) 0.31505(9) 0.32343(10) 0.0240(3) Uani 1 1 d . .
H7A H 0.9429 0.2609 0.3357 0.029 Uiso 1 1 calc R U
H7B H 1.1291 0.3072 0.3091 0.029 Uiso 1 1 calc R U
C8 C 0.74622(17) 0.49189(9) 0.43976(10) 0.0244(3) Uani 1 1 d . .
H8A H 0.7917 0.4629 0.5052 0.037 Uiso 1 1 calc R U
H8B H 0.6262 0.5082 0.4483 0.037 Uiso 1 1 calc R U
H8C H 0.8107 0.5497 0.4244 0.037 Uiso 1 1 calc R U
C9 C 0.60001(15) 0.25139(8) 0.18374(9) 0.0179(3) Uani 1 1 d . .
H9A H 0.5840 0.2780 0.2553 0.021 Uiso 1 1 calc R U
H9B H 0.6655 0.1915 0.1917 0.021 Uiso 1 1 calc R U
C10 C 0.42732(16) 0.22971(9) 0.13256(11) 0.0263(3) Uani 1 1 d . .
H10A H 0.3678 0.1830 0.1756 0.039 Uiso 1 1 calc R U
H10B H 0.4426 0.2038 0.0615 0.039 Uiso 1 1 calc R U
H10C H 0.3601 0.2884 0.1275 0.039 Uiso 1 1 calc R U
C11 C 0.77947(15) 0.28036(9) 0.02584(9) 0.0200(3) Uani 1 1 d . .
H11A H 0.7856 0.3305 -0.0290 0.024 Uiso 1 1 calc R U
H11B H 0.7093 0.2275 -0.0034 0.024 Uiso 1 1 calc R U
C12 C 0.95682(16) 0.24421(10) 0.05276(10) 0.0268(3) Uani 1 1 d . .
H12A H 1.0040 0.2137 -0.0096 0.040 Uiso 1 1 calc R U
H12B H 0.9518 0.1978 0.1105 0.040 Uiso 1 1 calc R U
H12C H 1.0296 0.2977 0.0748 0.040 Uiso 1 1 calc R U
N1 N 0.69782(12) 0.31978(7) 0.12069(7) 0.0152(2) Uani 1 1 d . .
O1 O 0.80827(10) 0.46339(6) 0.08629(6) 0.01791(19) Uani 1 1 d . .
O2 O 0.71746(10) 0.55485(5) 0.22757(6) 0.01763(19) Uani 1 1 d . .
O3 O 0.40535(11) 0.41019(7) 0.32253(7) 0.0271(2) Uani 1 1 d . .
B1 B 0.80675(18) 0.56538(9) 0.12930(11) 0.0181(3) Uani 1 1 d . .
F1 F 0.72041(10) 0.62239(5) 0.05726(6) 0.02787(19) Uani 1 1 d . .
F2 F 0.97129(9) 0.59658(5) 0.14429(6) 0.02515(19) Uani 1 1 d . .

loop_
_atom_site_aniso_label
_atom_site_aniso_U_11
_atom_site_aniso_U_22
_atom_site_aniso_U_33
_atom_site_aniso_U_23
_atom_site_aniso_U_13
_atom_site_aniso_U_12
C1 0.0125(5) 0.0159(6) 0.0148(6) 0.0025(4) -0.0017(4) 0.0016(4)
C2 0.0167(6) 0.0125(5) 0.0162(6) 0.0004(4) 0.0017(4) -0.0002(4)
C3 0.0189(6) 0.0178(6) 0.0199(6) -0.0029(5) 0.0019(5) 0.0007(5)
C4 0.0200(6) 0.0382(8) 0.0384(8) 0.0101(6) -0.0010(6) 0.0062(6)
C5 0.0178(6) 0.0170(6) 0.0146(6) 0.0017(4) 0.0011(4) -0.0016(4)
C6 0.0178(6) 0.0241(6) 0.0141(6) 0.0023(4) -0.0017(4) -0.0040(5)
C7 0.0188(6) 0.0305(7) 0.0225(6) 0.0011(5) -0.0023(5) 0.0023(5)
C8 0.0301(7) 0.0259(6) 0.0174(6) -0.0015(5) 0.0007(5) 0.0016(5)
C9 0.0214(6) 0.0138(5) 0.0184(6) 0.0025(4) 0.0004(5) -0.0022(4)
C10 0.0233(6) 0.0274(7) 0.0282(7) 0.0025(5) -0.0015(5) -0.0083(5)
C11 0.0269(6) 0.0178(6) 0.0155(6) -0.0030(5) 0.0018(5) -0.0012(5)
C12 0.0258(7) 0.0288(7) 0.0260(7) -0.0052(5) 0.0068(5) 0.0036(5)
N1 0.0165(5) 0.0144(5) 0.0146(5) 0.0003(4) -0.0005(4) 0.0000(4)
O1 0.0224(4) 0.0156(4) 0.0159(4) 0.0015(3) 0.0045(3) -0.0022(3)
O2 0.0222(4) 0.0117(4) 0.0193(4) 0.0003(3) 0.0039(3) -0.0012(3)
O3 0.0195(4) 0.0324(5) 0.0297(5) 0.0057(4) 0.0065(4) -0.0023(4)
B1 0.0221(7) 0.0131(6) 0.0193(7) 0.0016(5) 0.0030(5) -0.0005(5)
F1 0.0374(4) 0.0220(4) 0.0242(4) 0.0084(3) 0.0020(3) 0.0052(3)
F2 0.0232(4) 0.0229(4) 0.0297(4) -0.0027(3) 0.0066(3) -0.0065(3)

loop_
_atom_type_symbol
_atom_type_description
_atom_type_scat_dispersion_real
_atom_type_scat_dispersion_imag
_atom_type_scat_source
C C 0.0033 0.0016 'International Tables Vol C Tables 4.2.6.8 and 6.1.1.4'
H H 0.0000 0.0000 'International Tables Vol C Tables 4.2.6.8 and 6.1.1.4'
N N 0.0061 0.0033 'International Tables Vol C Tables 4.2.6.8 and 6.1.1.4'
O O 0.0106 0.0060 'International Tables Vol C Tables 4.2.6.8 and 6.1.1.4'
B B 0.0013 0.0007 'International Tables Vol C Tables 4.2.6.8 and 6.1.1.4'
F F 0.0171 0.0103 'International Tables Vol C Tables 4.2.6.8 and 6.1.1.4'

loop_
_geom_angle_atom_site_label_1
_geom_angle_atom_site_label_2
_geom_angle_atom_site_label_3
_geom_angle
O1 C1 N1 120.43(10)
O1 C1 C2 111.51(9)
N1 C1 C2 128.06(10)
O2 C2 C1 102.54(9)
O2 C2 C3 108.15(9)
C1 C2 C3 110.88(9)
O2 C2 C5 110.63(9)
C1 C2 C5 111.70(9)
C3 C2 C5 112.44(9)
O3 C3 C4 123.03(11)
O3 C3 C2 120.86(10)
C4 C3 C2 116.11(10)
C3 C4 H4A 109.5
C3 C4 H4B 109.5
H4A C4 H4B 109.5
C3 C4 H4C 109.5
H4A C4 H4C 109.5
H4B C4 H4C 109.5
C6 C5 C8 111.11(10)
C6 C5 C2 110.44(9)
C8 C5 C2 110.23(9)
C6 C5 H5 108.3
C8 C5 H5 108.3
C2 C5 H5 108.3
C7 C6 C5 124.26(11)
C7 C6 H6 117.9
C5 C6 H6 117.9
C6 C7 H7A 120.0
C6 C7 H7B 120.0
H7A C7 H7B 120.0
C5 C8 H8A 109.5
C5 C8 H8B 109.5
H8A C8 H8B 109.5
C5 C8 H8C 109.5
H8A C8 H8C 109.5
H8B C8 H8C 109.5
N1 C9 C10 111.93(9)
N1 C9 H9A 109.2
C10 C9 H9A 109.2
N1 C9 H9B 109.2
C10 C9 H9B 109.2
H9A C9 H9B 107.9
C9 C10 H10A 109.5
C9 C10 H10B 109.5
H10A C10 H10B 109.5
C9 C10 H10C 109.5
H10A C10 H10C 109.5
H10B C10 H10C 109.5
N1 C11 C12 111.15(9)
N1 C11 H11A 109.4
C12 C11 H11A 109.4
N1 C11 H11B 109.4
C12 C11 H11B 109.4
H11A C11 H11B 108.0
C11 C12 H12A 109.5
C11 C12 H12B 109.5
H12A C12 H12B 109.5
C11 C12 H12C 109.5
H12A C12 H12C 109.5
H12B C12 H12C 109.5
C1 N1 C9 124.43(10)
C1 N1 C11 119.47(9)
C9 N1 C11 115.95(9)
C1 O1 B1 110.09(9)
C2 O2 B1 112.91(9)
F2 B1 F1 110.50(10)
F2 B1 O2 113.03(10)
F1 B1 O2 112.56(10)
F2 B1 O1 109.27(10)
F1 B1 O1 108.51(10)
O2 B1 O1 102.56(9)

loop_
_geom_bond_atom_site_label_1
_geom_bond_atom_site_label_2
_geom_bond_distance
C1 O1 1.2857(14)
C1 N1 1.2990(15)
C1 C2 1.5413(15)
C2 O2 1.4059(13)
C2 C3 1.5542(16)
C2 C5 1.5545(15)
C3 O3 1.2065(15)
C3 C4 1.4967(17)
C4 H4A 0.9800
C4 H4B 0.9800
C4 H4C 0.9800
C5 C6 1.5051(16)
C5 C8 1.5318(16)
C5 H5 1.0000
C6 C7 1.3161(18)
C6 H6 0.9500
C7 H7A 0.9500
C7 H7B 0.9500
C8 H8A 0.9800
C8 H8B 0.9800
C8 H8C 0.9800
C9 N1 1.4780(14)
C9 C10 1.5181(17)
C9 H9A 0.9900
C9 H9B 0.9900
C10 H10A 0.9800
C10 H10B 0.9800
C10 H10C 0.9800
C11 N1 1.4837(14)
C11 C12 1.5136(17)
C11 H11A 0.9900
C11 H11B 0.9900
C12 H12A 0.9800
C12 H12B 0.9800
C12 H12C 0.9800
O1 B1 1.5319(15)
O2 B1 1.4523(15)
B1 F2 1.3740(16)
B1 F1 1.3769(15)

loop_
_geom_torsion_atom_site_label_1
_geom_torsion_atom_site_label_2
_geom_torsion_atom_site_label_3
_geom_torsion_atom_site_label_4
_geom_torsion
O1 C1 C2 O2 6.33(12)
N1 C1 C2 O2 -174.76(10)
O1 C1 C2 C3 121.57(10)
N1 C1 C2 C3 -59.52(14)
O1 C1 C2 C5 -112.16(10)
N1 C1 C2 C5 66.74(14)
O2 C2 C3 O3 -138.97(11)
C1 C2 C3 O3 109.34(12)
C5 C2 C3 O3 -16.51(15)
O2 C2 C3 C4 40.87(14)
C1 C2 C3 C4 -70.82(13)
C5 C2 C3 C4 163.33(11)
O2 C2 C5 C6 -73.68(11)
C1 C2 C5 C6 39.87(12)
C3 C2 C5 C6 165.28(9)
O2 C2 C5 C8 49.49(12)
C1 C2 C5 C8 163.04(9)
C3 C2 C5 C8 -71.56(12)
C8 C5 C6 C7 125.88(13)
C2 C5 C6 C7 -111.48(13)
O1 C1 N1 C9 -178.76(10)
C2 C1 N1 C9 2.42(17)
O1 C1 N1 C11 5.82(15)
C2 C1 N1 C11 -173.00(10)
C10 C9 N1 C1 106.89(12)
C10 C9 N1 C11 -77.54(12)
C12 C11 N1 C1 86.25(13)
C12 C11 N1 C9 -89.55(12)
N1 C1 O1 B1 174.64(10)
C2 C1 O1 B1 -6.36(12)
C1 C2 O2 B1 -3.66(12)
C3 C2 O2 B1 -120.86(10)
C5 C2 O2 B1 115.59(10)
C2 O2 B1 F2 -117.13(10)
C2 O2 B1 F1 116.80(11)
C2 O2 B1 O1 0.39(12)
C1 O1 B1 F2 124.01(10)
C1 O1 B1 F1 -115.44(10)
C1 O1 B1 O2 3.85(12)
